data_4306794
loop_
_publ_author_name
'Shou-Zeng Hou'
'Deng-Ke Cao'
'Yi-Zhi Li'
'Li-Min Zheng'

_publ_section_title
;
Chiral-Layered Metal Phosphonate Formed via Spontaneous Resolution Showing
Dehydration-Induced Antiferromagnetic to Ferromagnetic Transformation
;
_journal_name_full 'Inorganic Chemistry'
_journal_page_first 10211
_journal_page_last 10213
_journal_paper_doi 10.1021/ic801655a
_journal_volume 47
_journal_year 2008
_chemical_absolute_configuration unk
_chemical_formula_moiety 'C7 H11 Cd N2 O4 P'
_chemical_formula_sum 'C7 H11 Cd N2 O4 P'
_chemical_formula_weight 330.55
_chemical_name_systematic
; 
 ? 
;
_space_group_IT_number 19
_symmetry_cell_setting orthorhombic
_symmetry_space_group_name_Hall 'P 2ac 2ab'
_symmetry_space_group_name_H-M 'P 21 21 21'
_atom_sites_solution_hydrogens geom
_atom_sites_solution_primary direct
_atom_sites_solution_secondary difmap
_audit_creation_method SHELXL-97
_cell_angle_alpha 90.00
_cell_angle_beta 90.00
_cell_angle_gamma 90.00
_cell_formula_units_Z 4
_cell_length_a 5.1070(12)
_cell_length_b 10.461(3)
_cell_length_c 18.714(5)
_cell_measurement_reflns_used 829
_cell_measurement_temperature 291(2)
_cell_measurement_theta_max 28.00
_cell_measurement_theta_min 2.23
_cell_volume 999.8(5)
_computing_cell_refinement SMART
_computing_data_collection 'SMART (Bruker, 2000)'
_computing_data_reduction 'SAINT (Bruker, 2000)'
_computing_molecular_graphics SHELXTL
_computing_publication_material SHELXTL
_computing_structure_refinement SHELXTL
_computing_structure_solution 'SHELXTL (Bruker, 2000)'
_diffrn_ambient_temperature 291(2)
_diffrn_measured_fraction_theta_full 1.000
_diffrn_measured_fraction_theta_max 1.000
_diffrn_measurement_device_type 'Bruker Smart Apex CCD'
_diffrn_measurement_method 'phi and omega scans'
_diffrn_radiation_monochromator graphite
_diffrn_radiation_source 'sealed tube'
_diffrn_radiation_type MoK\a
_diffrn_radiation_wavelength 0.71073
_diffrn_reflns_av_R_equivalents 0.0245
_diffrn_reflns_av_sigmaI/netI 0.0305
_diffrn_reflns_limit_h_max 6
_diffrn_reflns_limit_h_min -6
_diffrn_reflns_limit_k_max 7
_diffrn_reflns_limit_k_min -12
_diffrn_reflns_limit_l_max 23
_diffrn_reflns_limit_l_min -20
_diffrn_reflns_number 5341
_diffrn_reflns_theta_full 25.99
_diffrn_reflns_theta_max 25.99
_diffrn_reflns_theta_min 2.18
_exptl_absorpt_coefficient_mu 2.339
_exptl_absorpt_correction_T_max 0.870
_exptl_absorpt_correction_T_min 0.800
_exptl_absorpt_correction_type multi-scan
_exptl_absorpt_process_details 'SADABS; Bruker, 2000)'
_exptl_crystal_colour colorless
_exptl_crystal_density_diffrn 2.196
_exptl_crystal_density_method 'not measured'
_exptl_crystal_description block
_exptl_crystal_F_000 648
_exptl_crystal_size_max 0.10
_exptl_crystal_size_mid 0.08
_exptl_crystal_size_min 0.06
_refine_diff_density_max 1.083
_refine_diff_density_min -0.883
_refine_diff_density_rms 0.120
_refine_ls_abs_structure_details 'Flack H D (1983), Acta Cryst. A39, 876-881'
_refine_ls_abs_structure_Flack 0.04(1)
_refine_ls_extinction_method none
_refine_ls_goodness_of_fit_ref 1.056
_refine_ls_hydrogen_treatment constr
_refine_ls_matrix_type full
_refine_ls_number_parameters 136
_refine_ls_number_reflns 1961
_refine_ls_number_restraints 0
_refine_ls_restrained_S_all 1.056
_refine_ls_R_factor_all 0.0283
_refine_ls_R_factor_gt 0.0278
_refine_ls_shift/su_max 0.000
_refine_ls_shift/su_mean 0.000
_refine_ls_structure_factor_coef Fsqd
_refine_ls_weighting_details 'calc w=1/[\s^2^(Fo^2^)+(0.05P)^2^+0.2P] where P=(Fo^2^+2Fc^2^)/3'
_refine_ls_weighting_scheme calc
_refine_ls_wR_factor_gt 0.0745
_refine_ls_wR_factor_ref 0.0749
_reflns_number_gt 1928
_reflns_number_total 1961
_reflns_threshold_expression >2sigma(I)
_cod_data_source_file ic801655a_si_003.cif
_cod_data_source_block cd
_cod_depositor_comments
;
The following automatic conversions were performed:
'_symmetry_cell_setting' value 'Orthorhombic' changed to 'orthorhombic'
according to '/home/saulius/struct/CIF-dictionaries/cif_core.dic'
dictionary named 'cif_core.dic' version 2.4.1 from 2010-06-29.

Automatic conversion script
Id: cif_fix_enum 1527 2010-12-29 10:47:43Z saulius 
;
_cod_database_code 4306794

loop_
_symmetry_equiv_pos_as_xyz
'x, y, z'
'-x+1/2, -y, z+1/2'
'-x, y+1/2, -z+1/2'
'x+1/2, -y+1/2, -z'

loop_
_atom_site_label
_atom_site_type_symbol
_atom_site_fract_x
_atom_site_fract_y
_atom_site_fract_z
_atom_site_U_iso_or_equiv
_atom_site_adp_type
_atom_site_occupancy
_atom_site_symmetry_multiplicity
_atom_site_calc_flag
_atom_site_refinement_flags
_atom_site_disorder_assembly
_atom_site_disorder_group
Cd1 Cd 0.15549(6) 0.03234(3) 0.769210(16) 0.02175(12) Uani 1 1 d . . .
P1 P 0.3560(2) 0.32683(10) 0.77311(6) 0.0215(2) Uani 1 1 d . . .
O1 O 0.4472(7) 0.1953(3) 0.74781(18) 0.0300(8) Uani 1 1 d . . .
O1W O -0.0947(7) 0.1425(4) 0.67790(17) 0.0334(8) Uani 1 1 d . . .
H1WB H -0.0122 0.2090 0.6647 0.040 Uiso 1 1 d R . .
H1WA H -0.2385 0.1627 0.6938 0.040 Uiso 1 1 d R . .
O2 O 0.5837(7) 0.4117(3) 0.79401(18) 0.0318(8) Uani 1 1 d . . .
O3 O 0.1661(7) 0.3857(3) 0.72008(16) 0.0276(7) Uani 1 1 d . . .
N1 N 0.2257(7) -0.0168(4) 0.8948(2) 0.0275(8) Uani 1 1 d . . .
N2 N -0.0249(7) 0.1971(4) 0.8417(2) 0.0240(8) Uani 1 1 d . . .
H2B H -0.1603 0.2338 0.8177 0.029 Uiso 1 1 calc R . .
C1 C 0.3975(10) -0.1010(5) 0.9234(3) 0.0343(12) Uani 1 1 d . . .
H1A H 0.5100 -0.1451 0.8931 0.041 Uiso 1 1 calc R . .
C2 C 0.4119(12) -0.1239(6) 0.9956(3) 0.0439(14) Uani 1 1 d . . .
H2A H 0.5348 -0.1808 1.0138 0.053 Uiso 1 1 calc R . .
C3 C 0.2417(13) -0.0612(6) 1.0406(3) 0.0459(15) Uani 1 1 d . . .
H3A H 0.2450 -0.0766 1.0895 0.055 Uiso 1 1 calc R . .
C4 C 0.0669(11) 0.0245(6) 1.0120(3) 0.0411(12) Uani 1 1 d . . .
H4A H -0.0486 0.0686 1.0415 0.049 Uiso 1 1 calc R . .
C5 C 0.0643(9) 0.0448(5) 0.9390(2) 0.0273(10) Uani 1 1 d . . .
C6 C -0.1260(9) 0.1392(5) 0.9067(3) 0.0305(11) Uani 1 1 d . . .
H6A H -0.2891 0.0957 0.8960 0.037 Uiso 1 1 calc R . .
H6B H -0.1631 0.2058 0.9413 0.037 Uiso 1 1 calc R . .
C7 C 0.1755(10) 0.2948(4) 0.8548(2) 0.0255(9) Uani 1 1 d . . .
H7A H 0.2950 0.2654 0.8916 0.031 Uiso 1 1 calc R . .
H7B H 0.0929 0.3728 0.8715 0.031 Uiso 1 1 calc R . .

loop_
_atom_site_aniso_label
_atom_site_aniso_U_11
_atom_site_aniso_U_22
_atom_site_aniso_U_33
_atom_site_aniso_U_23
_atom_site_aniso_U_13
_atom_site_aniso_U_12
Cd1 0.02172(17) 0.01535(16) 0.02819(17) -0.00132(13) 0.00106(13) -0.00122(13)
P1 0.0172(5) 0.0140(5) 0.0332(6) 0.0030(4) 0.0029(6) -0.0002(4)
O1 0.0224(15) 0.0185(15) 0.049(2) 0.0013(15) 0.0086(15) 0.0028(14)
O1W 0.0280(19) 0.0355(19) 0.0367(19) 0.0005(15) 0.0064(14) 0.0050(15)
O2 0.0284(18) 0.0229(16) 0.0442(19) 0.0040(15) -0.0012(14) -0.0064(15)
O3 0.0249(15) 0.0261(16) 0.0320(16) 0.0025(13) 0.0037(14) 0.0064(15)
N1 0.0240(18) 0.024(2) 0.034(2) 0.0037(17) -0.0012(16) -0.0012(17)
N2 0.0206(19) 0.0215(18) 0.0298(18) 0.0043(16) -0.0024(16) 0.0004(17)
C1 0.031(3) 0.026(3) 0.046(3) 0.004(2) 0.001(2) 0.001(2)
C2 0.048(3) 0.034(3) 0.049(3) 0.014(3) -0.014(3) 0.005(3)
C3 0.069(4) 0.038(3) 0.031(3) 0.003(2) -0.011(3) -0.001(3)
C4 0.057(3) 0.037(3) 0.030(2) -0.004(3) 0.004(2) 0.006(3)
C5 0.029(2) 0.022(2) 0.031(2) 0.003(2) -0.0005(19) -0.002(2)
C6 0.022(2) 0.032(3) 0.038(2) 0.010(2) 0.005(2) 0.004(2)
C7 0.023(2) 0.021(2) 0.032(2) 0.0002(18) 0.000(2) 0.002(2)

loop_
_atom_type_symbol
_atom_type_description
_atom_type_scat_dispersion_real
_atom_type_scat_dispersion_imag
_atom_type_scat_source
C C 0.0033 0.0016 'International Tables Vol C Tables 4.2.6.8 and 6.1.1.4'
H H 0.0000 0.0000 'International Tables Vol C Tables 4.2.6.8 and 6.1.1.4'
N N 0.0061 0.0033 'International Tables Vol C Tables 4.2.6.8 and 6.1.1.4'
O O 0.0106 0.0060 'International Tables Vol C Tables 4.2.6.8 and 6.1.1.4'
P P 0.1023 0.0942 'International Tables Vol C Tables 4.2.6.8 and 6.1.1.4'
Cd Cd -0.8075 1.2024 'International Tables Vol C Tables 4.2.6.8 and 6.1.1.4'

loop_
_geom_angle_atom_site_label_1
_geom_angle_atom_site_label_2
_geom_angle_atom_site_label_3
_geom_angle
_geom_angle_site_symmetry_1
_geom_angle_site_symmetry_3
_geom_angle_publ_flag
O2 Cd1 O3 95.70(13) 3_646 3_546 ?
O2 Cd1 O1 86.49(13) 3_646 . ?
O3 Cd1 O1 172.42(12) 3_546 . ?
O2 Cd1 N2 164.58(13) 3_646 . ?
O3 Cd1 N2 99.20(13) 3_546 . ?
O1 Cd1 N2 79.23(12) . . ?
O2 Cd1 O1W 102.37(13) 3_646 . ?
O3 Cd1 O1W 90.12(12) 3_546 . ?
O1 Cd1 O1W 82.32(12) . . ?
N2 Cd1 O1W 81.59(12) . . ?
O2 Cd1 N1 108.16(13) 3_646 . ?
O3 Cd1 N1 82.99(12) 3_546 . ?
O1 Cd1 N1 103.26(13) . . ?
N2 Cd1 N1 70.06(13) . . ?
O1W Cd1 N1 149.20(12) . . ?
O2 P1 O3 114.9(2) . . ?
O2 P1 O1 111.98(19) . . ?
O3 P1 O1 110.94(19) . . ?
O2 P1 C7 106.3(2) . . ?
O3 P1 C7 107.5(2) . . ?
O1 P1 C7 104.4(2) . . ?
P1 O1 Cd1 114.61(17) . . ?
Cd1 O1W H1WB 109.5 . . ?
Cd1 O1W H1WA 109.8 . . ?
H1WB O1W H1WA 109.8 . . ?
P1 O2 Cd1 131.9(2) . 3_656 ?
P1 O3 Cd1 133.06(18) . 3_556 ?
C5 N1 C1 118.0(4) . . ?
C5 N1 Cd1 114.0(3) . . ?
C1 N1 Cd1 128.0(3) . . ?
C6 N2 C7 113.5(4) . . ?
C6 N2 Cd1 108.2(3) . . ?
C7 N2 Cd1 109.3(3) . . ?
C6 N2 H2B 108.6 . . ?
C7 N2 H2B 108.6 . . ?
Cd1 N2 H2B 108.6 . . ?
N1 C1 C2 122.5(5) . . ?
N1 C1 H1A 118.8 . . ?
C2 C1 H1A 118.8 . . ?
C1 C2 C3 119.0(5) . . ?
C1 C2 H2A 120.5 . . ?
C3 C2 H2A 120.5 . . ?
C4 C3 C2 118.9(5) . . ?
C4 C3 H3A 120.6 . . ?
C2 C3 H3A 120.6 . . ?
C3 C4 C5 119.4(5) . . ?
C3 C4 H4A 120.3 . . ?
C5 C4 H4A 120.3 . . ?
N1 C5 C4 122.2(5) . . ?
N1 C5 C6 117.7(4) . . ?
C4 C5 C6 120.1(5) . . ?
N2 C6 C5 112.2(4) . . ?
N2 C6 H6A 109.2 . . ?
C5 C6 H6A 109.2 . . ?
N2 C6 H6B 109.2 . . ?
C5 C6 H6B 109.2 . . ?
H6A C6 H6B 107.9 . . ?
N2 C7 P1 110.0(3) . . ?
N2 C7 H7A 109.7 . . ?
P1 C7 H7A 109.7 . . ?
N2 C7 H7B 109.7 . . ?
P1 C7 H7B 109.7 . . ?
H7A C7 H7B 108.2 . . ?

loop_
_geom_bond_atom_site_label_1
_geom_bond_atom_site_label_2
_geom_bond_distance
_geom_bond_site_symmetry_2
_geom_bond_publ_flag
Cd1 O2 2.183(3) 3_646 ?
Cd1 O3 2.256(3) 3_546 ?
Cd1 O1 2.299(3) . ?
Cd1 N2 2.379(4) . ?
Cd1 O1W 2.425(3) . ?
Cd1 N1 2.432(4) . ?
P1 O2 1.515(4) . ?
P1 O3 1.518(3) . ?
P1 O1 1.528(3) . ?
P1 C7 1.817(5) . ?
O1W H1WB 0.8499 . ?
O1W H1WA 0.8199 . ?
O2 Cd1 2.183(3) 3_656 ?
O3 Cd1 2.256(3) 3_556 ?
N1 C5 1.334(6) . ?
N1 C1 1.354(6) . ?
N2 C6 1.453(6) . ?
N2 C7 1.467(6) . ?
N2 H2B 0.9100 . ?
C1 C2 1.373(7) . ?
C1 H1A 0.9300 . ?
C2 C3 1.377(9) . ?
C2 H2A 0.9300 . ?
C3 C4 1.374(8) . ?
C3 H3A 0.9300 . ?
C4 C5 1.383(7) . ?
C4 H4A 0.9300 . ?
C5 C6 1.512(7) . ?
C6 H6A 0.9700 . ?
C6 H6B 0.9700 . ?
C7 H7A 0.9700 . ?
C7 H7B 0.9700 . ?

loop_
_geom_hbond_atom_site_label_D
_geom_hbond_atom_site_label_H
_geom_hbond_atom_site_label_A
_geom_hbond_distance_DH
_geom_hbond_distance_HA
_geom_hbond_distance_DA
_geom_hbond_angle_DHA
_geom_hbond_site_symmetry_A
O1W H1WB O3 0.85 2.31 2.978(5) 136.1 .
O1W H1WA O1 0.82 1.93 2.737(5) 169.0 1_455

loop_
_geom_torsion_atom_site_label_1
_geom_torsion_atom_site_label_2
_geom_torsion_atom_site_label_3
_geom_torsion_atom_site_label_4
_geom_torsion
_geom_torsion_site_symmetry_1
_geom_torsion_site_symmetry_2
_geom_torsion_site_symmetry_3
_geom_torsion_site_symmetry_4
_geom_torsion_publ_flag
O2 P1 O1 Cd1 150.18(18) . . . . ?
O3 P1 O1 Cd1 -80.0(2) . . . . ?
C7 P1 O1 Cd1 35.6(2) . . . . ?
O2 Cd1 O1 P1 172.6(2) 3_646 . . . ?
N2 Cd1 O1 P1 -13.3(2) . . . . ?
O1W Cd1 O1 P1 69.6(2) . . . . ?
N1 Cd1 O1 P1 -79.6(2) . . . . ?
O3 P1 O2 Cd1 -44.7(3) . . . 3_656 ?
O1 P1 O2 Cd1 83.1(3) . . . 3_656 ?
C7 P1 O2 Cd1 -163.5(3) . . . 3_656 ?
O2 P1 O3 Cd1 -76.9(3) . . . 3_556 ?
O1 P1 O3 Cd1 154.8(2) . . . 3_556 ?
C7 P1 O3 Cd1 41.2(3) . . . 3_556 ?
O2 Cd1 N1 C5 -175.6(3) 3_646 . . . ?
O3 Cd1 N1 C5 -81.9(3) 3_546 . . . ?
O1 Cd1 N1 C5 93.7(3) . . . . ?
N2 Cd1 N1 C5 20.6(3) . . . . ?
O1W Cd1 N1 C5 -3.6(5) . . . . ?
O2 Cd1 N1 C1 1.3(4) 3_646 . . . ?
O3 Cd1 N1 C1 95.1(4) 3_546 . . . ?
O1 Cd1 N1 C1 -89.3(4) . . . . ?
N2 Cd1 N1 C1 -162.5(4) . . . . ?
O1W Cd1 N1 C1 173.4(4) . . . . ?
O2 Cd1 N2 C6 -120.4(5) 3_646 . . . ?
O3 Cd1 N2 C6 44.7(3) 3_546 . . . ?
O1 Cd1 N2 C6 -142.8(3) . . . . ?
O1W Cd1 N2 C6 133.4(3) . . . . ?
N1 Cd1 N2 C6 -34.3(3) . . . . ?
O2 Cd1 N2 C7 3.6(7) 3_646 . . . ?
O3 Cd1 N2 C7 168.7(3) 3_546 . . . ?
O1 Cd1 N2 C7 -18.8(3) . . . . ?
O1W Cd1 N2 C7 -102.5(3) . . . . ?
N1 Cd1 N2 C7 89.7(3) . . . . ?
C5 N1 C1 C2 -0.6(8) . . . . ?
Cd1 N1 C1 C2 -177.5(4) . . . . ?
N1 C1 C2 C3 1.5(10) . . . . ?
C1 C2 C3 C4 -1.5(10) . . . . ?
C2 C3 C4 C5 0.7(10) . . . . ?
C1 N1 C5 C4 -0.3(7) . . . . ?
Cd1 N1 C5 C4 177.0(4) . . . . ?
C1 N1 C5 C6 179.7(4) . . . . ?
Cd1 N1 C5 C6 -3.0(5) . . . . ?
C3 C4 C5 N1 0.3(9) . . . . ?
C3 C4 C5 C6 -179.7(5) . . . . ?
C7 N2 C6 C5 -75.6(5) . . . . ?
Cd1 N2 C6 C5 45.8(4) . . . . ?
N1 C5 C6 N2 -29.5(6) . . . . ?
C4 C5 C6 N2 150.5(5) . . . . ?
C6 N2 C7 P1 163.2(3) . . . . ?
Cd1 N2 C7 P1 42.3(3) . . . . ?
O2 P1 C7 N2 -171.2(3) . . . . ?
O3 P1 C7 N2 65.3(3) . . . . ?
O1 P1 C7 N2 -52.6(3) . . . . ?
